data_2243233
loop_
_publ_author_name
'Ivachtchenko, Alexandre V.'
'Kovalenko, Sergiy M.'
'Kravchenko, Dmitry V.'
'Mitkin, Oleg D.'
'Ivanov, Vladimir V.'
'Langer, Thierry'

_publ_section_title
;
 Crystal structure, Hirshfeld analysis and a molecular docking study of a
 new inhibitor of the Hepatitis B virus (HBV): ethyl
 5-methyl-1,1-dioxo-2-{[5-(pentan-3-yl)-1,2,4-oxadiazol-3-yl]methyl}-2<i>H</i>-1,2,6-thiadiazine-4-carboxylate
;
_journal_issue 1
_journal_name_full 'Acta Crystallographica Section E'
_journal_page_first 12
_journal_page_last 17
_journal_paper_doi 10.1107/S2056989019015986
_journal_volume 76
_journal_year 2020
_chemical_formula_iupac 'C15 H22 N4 O5 S'
_chemical_formula_moiety 'C15 H22 N4 O5 S'
_chemical_formula_sum 'C15 H22 N4 O5 S'
_chemical_formula_weight 370.42
_chemical_name_systematic
'Ethyl 5-methyl-1,1-dioxo-2-{[5-(pentan-3-yl)-1,2,4-oxadiazol-3-yl]methyl}-2<i>H</i>-1,2,6-thiadiazine-4-carboxylate'
_space_group_crystal_system orthorhombic
_space_group_IT_number 61
_space_group_name_Hall '-P 2ac 2ab'
_space_group_name_H-M_alt 'P b c a'
_atom_sites_solution_hydrogens difmap
_atom_sites_solution_primary dual
_atom_sites_solution_secondary difmap
_cell_angle_alpha 90
_cell_angle_beta 90
_cell_angle_gamma 90
_cell_formula_units_Z 8
_cell_length_a 12.4962(5)
_cell_length_b 9.9237(4)
_cell_length_c 29.5925(15)
_cell_measurement_reflns_used 3271
_cell_measurement_temperature 293.20
_cell_measurement_theta_max 23.2650
_cell_measurement_theta_min 3.5460
_cell_volume 3669.7(3)
_computing_cell_refinement
;
CrysAlis PRO (Rigaku OD, 2018)
;
_computing_data_collection
;
CrysAlis PRO (Rigaku OD, 2018)
;
_computing_data_reduction
;
CrysAlis PRO (Rigaku OD, 2018)
;
_computing_molecular_graphics
;
<i>OLEX2</i> (Dolomanov <i>et al.</i>,  2009) and Mercury (Macrae <i>et
al.</i>,  2008)
;
_computing_publication_material
;
<i>OLEX2</i> (Dolomanov <i>et al.</i>,  2009), SHELXL (Sheldrick,
2015b),
PLATON (Spek, 2009) and publCIF (Westrip, 2010)
;
_computing_structure_refinement
;
SHELXL (Sheldrick, 2015b)
;
_computing_structure_solution
;
SHELXT (Sheldrick, 2015a)
;
_diffrn_ambient_temperature 293.15
_diffrn_detector 'CCD plate'
_diffrn_detector_area_resol_mean 16.1827
_diffrn_measured_fraction_theta_full 0.999
_diffrn_measured_fraction_theta_max 0.999
_diffrn_measurement_device 'four-circle diffractometer'
_diffrn_measurement_device_type 'Rigaku Oxford Diffraction Xcalibur, Sapphire3'
_diffrn_measurement_method '\w scans'
_diffrn_radiation_monochromator graphite
_diffrn_radiation_probe x-ray
_diffrn_radiation_type MoK\a
_diffrn_radiation_wavelength 0.71073
_diffrn_reflns_av_R_equivalents 0.0700
_diffrn_reflns_av_unetI/netI 0.0362
_diffrn_reflns_limit_h_max 14
_diffrn_reflns_limit_h_min -14
_diffrn_reflns_limit_k_max 11
_diffrn_reflns_limit_k_min -11
_diffrn_reflns_limit_l_max 35
_diffrn_reflns_limit_l_min -25
_diffrn_reflns_number 26547
_diffrn_reflns_theta_full 25.000
_diffrn_reflns_theta_max 25.000
_diffrn_reflns_theta_min 2.961
_diffrn_source 'fine-focus sealed X-ray tube'
_exptl_absorpt_coefficient_mu 0.209
_exptl_absorpt_correction_T_max 1.00000
_exptl_absorpt_correction_T_min 0.46591
_exptl_absorpt_correction_type multi-scan
_exptl_absorpt_process_details
;
(CrysAlis PRO; Rigaku OD, 2018)
;
_exptl_crystal_colour colourless
_exptl_crystal_density_diffrn 1.341
_exptl_crystal_description block
_exptl_crystal_F_000 1568
_exptl_crystal_size_max 0.4
_exptl_crystal_size_mid 0.2
_exptl_crystal_size_min 0.1
_refine_diff_density_max 0.239
_refine_diff_density_min -0.322
_refine_ls_extinction_method none
_refine_ls_goodness_of_fit_ref 1.060
_refine_ls_hydrogen_treatment constr
_refine_ls_matrix_type full
_refine_ls_number_parameters 230
_refine_ls_number_reflns 3211
_refine_ls_number_restraints 0
_refine_ls_restrained_S_all 1.060
_refine_ls_R_factor_all 0.0652
_refine_ls_R_factor_gt 0.0496
_refine_ls_shift/su_max 0.000
_refine_ls_shift/su_mean 0.000
_refine_ls_structure_factor_coef Fsqd
_refine_ls_weighting_details 'w=1/[\s^2^(Fo^2^)+(0.0530P)^2^+1.1666P] where P=(Fo^2^+2Fc^2^)/3'
_refine_ls_weighting_scheme calc
_refine_ls_wR_factor_gt 0.1175
_refine_ls_wR_factor_ref 0.1268
_reflns_number_gt 2510
_reflns_number_total 3211
_reflns_threshold_expression 'I > 2\s(I)'
_cod_data_source_file su5529sup1.cif
_cod_data_source_block I
_cod_database_code 2243233
_shelx_space_group_comment
;
The symmetry employed for this shelxl refinement is uniquely defined
by the following loop, which should always be used as a source of
symmetry information in preference to the above space-group names.
They are only intended as comments.
;
_shelx_estimated_absorpt_t_min 0.921
_shelx_estimated_absorpt_t_max 0.979

loop_
_space_group_symop_operation_xyz
'x, y, z'
'-x+1/2, -y, z+1/2'
'-x, y+1/2, -z+1/2'
'x+1/2, -y+1/2, -z'
'-x, -y, -z'
'x-1/2, y, -z-1/2'
'x, -y-1/2, z-1/2'
'-x-1/2, y-1/2, z'

loop_
_atom_site_type_symbol
_atom_site_label
_atom_site_fract_x
_atom_site_fract_y
_atom_site_fract_z
_atom_site_U_iso_or_equiv
_atom_site_adp_type
_atom_site_calc_flag
_atom_site_occupancy
S S1 0.66349(5) 0.40561(6) 0.31677(2) 0.0462(2) Uani d 1
O O1 0.74895(14) 0.29562(18) 0.46836(6) 0.0577(5) Uani d 1
O O2 0.60666(16) 0.31342(17) 0.34444(7) 0.0646(6) Uani d 1
O O3 0.76374(15) 0.3626(2) 0.30037(8) 0.0726(6) Uani d 1
O O4 0.47430(16) 0.86020(18) 0.34934(7) 0.0668(6) Uani d 1
O O5 0.35185(14) 0.7296(2) 0.31536(7) 0.0654(6) Uani d 1
N N1 0.65072(15) 0.4628(2) 0.44365(7) 0.0472(5) Uani d 1
N N2 0.80748(16) 0.3561(2) 0.43291(8) 0.0514(5) Uani d 1
N N3 0.68614(14) 0.54419(19) 0.34784(7) 0.0415(5) Uani d 1
N N4 0.58953(16) 0.4585(2) 0.27686(7) 0.0495(5) Uani d 1
C C1 0.65689(19) 0.3647(2) 0.47179(9) 0.0463(6) Uani d 1
C C2 0.74512(17) 0.4525(2) 0.42013(8) 0.0402(5) Uani d 1
C C3 0.77420(18) 0.5405(2) 0.38103(9) 0.0467(6) Uani d 1
H H3A 0.788916 0.631017 0.391704 0.056 Uiso calc 1
H H3B 0.838461 0.506142 0.366693 0.056 Uiso calc 1
C C4 0.61014(18) 0.6400(2) 0.34937(8) 0.0427(6) Uani d 1
H H4 0.615584 0.705875 0.371592 0.051 Uiso calc 1
C C5 0.52574(18) 0.6464(2) 0.32039(8) 0.0412(6) Uani d 1
C C6 0.52217(19) 0.5588(2) 0.28224(9) 0.0457(6) Uani d 1
C C7 0.4479(2) 0.5814(3) 0.24327(10) 0.0660(8) Uani d 1
H H7A 0.471161 0.528646 0.217909 0.099 Uiso calc 1
H H7B 0.448204 0.675101 0.235238 0.099 Uiso calc 1
H H7C 0.376781 0.554846 0.251685 0.099 Uiso calc 1
C C8 0.4500(2) 0.7587(3) 0.32946(9) 0.0497(6) Uani d 1
C C9 0.2702(2) 0.8316(4) 0.32370(14) 0.0881(11) Uani d 1
H H9A 0.275933 0.864784 0.354432 0.106 Uiso calc 1
H H9B 0.279751 0.906902 0.303192 0.106 Uiso calc 1
C C10 0.1671(3) 0.7707(5) 0.31670(19) 0.1275(19) Uani d 1
H H10A 0.163950 0.732718 0.286891 0.191 Uiso calc 1
H H10B 0.112282 0.837879 0.319856 0.191 Uiso calc 1
H H10C 0.156092 0.700900 0.338674 0.191 Uiso calc 1
C C11 0.5779(2) 0.3135(3) 0.50547(10) 0.0601(7) Uani d 1
H H11 0.517153 0.375927 0.506023 0.072 Uiso calc 1
C C12 0.5362(3) 0.1749(3) 0.49009(12) 0.0756(9) Uani d 1
H H12A 0.596527 0.113804 0.487578 0.091 Uiso calc 1
H H12B 0.489029 0.139689 0.513284 0.091 Uiso calc 1
C C13 0.4770(3) 0.1756(4) 0.44585(14) 0.0939(12) Uani d 1
H H13A 0.522406 0.211801 0.422662 0.141 Uiso calc 1
H H13B 0.413982 0.230344 0.448575 0.141 Uiso calc 1
H H13C 0.456836 0.085211 0.438077 0.141 Uiso calc 1
C C14 0.6254(3) 0.3084(3) 0.55267(11) 0.0799(10) Uani d 1
H H14A 0.572775 0.269913 0.573035 0.096 Uiso calc 1
H H14B 0.686816 0.248710 0.552328 0.096 Uiso calc 1
C C15 0.6597(3) 0.4429(4) 0.57096(13) 0.1016(13) Uani d 1
H H15A 0.714439 0.480074 0.551891 0.152 Uiso calc 1
H H15B 0.687317 0.431690 0.601003 0.152 Uiso calc 1
H H15C 0.599454 0.502798 0.571657 0.152 Uiso calc 1

loop_
_atom_site_aniso_label
_atom_site_aniso_U_11
_atom_site_aniso_U_22
_atom_site_aniso_U_33
_atom_site_aniso_U_12
_atom_site_aniso_U_13
_atom_site_aniso_U_23
S1 0.0472(4) 0.0396(4) 0.0518(4) 0.0034(3) -0.0079(3) 0.0008(3)
O1 0.0566(11) 0.0612(11) 0.0553(12) 0.0133(9) 0.0089(9) 0.0161(9)
O2 0.0825(14) 0.0438(10) 0.0674(13) -0.0180(10) -0.0177(11) 0.0143(9)
O3 0.0531(11) 0.0764(13) 0.0881(16) 0.0224(10) -0.0045(11) -0.0190(12)
O4 0.0760(13) 0.0518(11) 0.0725(15) 0.0144(10) 0.0007(11) -0.0081(10)
O5 0.0439(10) 0.0727(13) 0.0796(15) 0.0152(9) 0.0022(9) -0.0008(10)
N1 0.0432(11) 0.0428(11) 0.0555(14) 0.0035(9) 0.0051(10) 0.0075(10)
N2 0.0458(11) 0.0587(13) 0.0497(14) 0.0063(10) 0.0053(10) 0.0090(10)
N3 0.0394(10) 0.0387(11) 0.0463(12) -0.0029(9) -0.0046(9) 0.0043(9)
N4 0.0549(12) 0.0466(12) 0.0470(13) 0.0060(10) -0.0082(10) -0.0014(9)
C1 0.0476(14) 0.0438(14) 0.0474(16) 0.0064(11) 0.0042(11) 0.0003(11)
C2 0.0353(12) 0.0417(12) 0.0435(14) -0.0036(10) -0.0049(10) -0.0006(10)
C3 0.0374(12) 0.0491(14) 0.0536(16) -0.0082(11) -0.0061(11) 0.0061(12)
C4 0.0438(13) 0.0377(12) 0.0466(15) -0.0035(11) 0.0052(11) 0.0043(10)
C5 0.0372(12) 0.0410(13) 0.0453(15) 0.0003(10) 0.0036(10) 0.0056(10)
C6 0.0454(13) 0.0421(13) 0.0496(16) -0.0006(11) -0.0025(11) 0.0073(11)
C7 0.0763(19) 0.0634(17) 0.0583(19) 0.0160(15) -0.0215(15) -0.0017(14)
C8 0.0493(15) 0.0527(15) 0.0471(16) 0.0037(13) 0.0046(12) 0.0088(12)
C9 0.061(2) 0.103(3) 0.100(3) 0.0384(19) 0.0100(18) 0.008(2)
C10 0.0468(19) 0.139(4) 0.196(6) 0.024(2) 0.007(2) 0.025(4)
C11 0.0652(17) 0.0544(16) 0.0607(19) 0.0094(13) 0.0206(14) 0.0102(13)
C12 0.074(2) 0.0620(19) 0.091(3) -0.0053(16) 0.0256(19) 0.0133(17)
C13 0.083(2) 0.088(2) 0.110(3) -0.023(2) 0.007(2) -0.003(2)
C14 0.102(2) 0.081(2) 0.056(2) 0.008(2) 0.0207(18) 0.0155(17)
C15 0.135(4) 0.099(3) 0.071(3) 0.005(2) 0.001(2) -0.009(2)

loop_
_atom_type_symbol
_atom_type_description
_atom_type_scat_dispersion_real
_atom_type_scat_dispersion_imag
_atom_type_scat_source
C C 0.0033 0.0016 'International Tables Vol C Tables 4.2.6.8 and 6.1.1.4'
H H 0.0000 0.0000 'International Tables Vol C Tables 4.2.6.8 and 6.1.1.4'
N N 0.0061 0.0033 'International Tables Vol C Tables 4.2.6.8 and 6.1.1.4'
O O 0.0106 0.0060 'International Tables Vol C Tables 4.2.6.8 and 6.1.1.4'
S S 0.1246 0.1234 'International Tables Vol C Tables 4.2.6.8 and 6.1.1.4'

loop_
_geom_angle_atom_site_label_1
_geom_angle_atom_site_label_2
_geom_angle_atom_site_label_3
_geom_angle
O2 S1 N3 107.26(11)
O2 S1 N4 110.56(11)
O3 S1 O2 116.64(13)
O3 S1 N3 106.67(11)
O3 S1 N4 111.17(13)
N4 S1 N3 103.55(10)
C1 O1 N2 106.41(17)
C8 O5 C9 116.2(2)
C1 N1 C2 102.8(2)
C2 N2 O1 102.71(18)
C3 N3 S1 118.03(15)
C4 N3 S1 118.60(16)
C4 N3 C3 121.5(2)
C6 N4 S1 122.23(18)
O1 C1 C11 116.3(2)
N1 C1 O1 112.9(2)
N1 C1 C11 130.7(2)
N1 C2 C3 123.9(2)
N2 C2 N1 115.1(2)
N2 C2 C3 120.9(2)
N3 C3 C2 110.41(18)
N3 C4 C5 124.0(2)
C4 C5 C6 119.7(2)
C4 C5 C8 114.5(2)
C6 C5 C8 125.5(2)
N4 C6 C5 122.6(2)
N4 C6 C7 114.7(2)
C5 C6 C7 122.6(2)
O4 C8 O5 124.6(2)
O4 C8 C5 123.6(2)
O5 C8 C5 111.6(2)
C10 C9 O5 108.1(3)
C1 C11 C12 109.3(2)
C1 C11 C14 111.5(2)
C14 C11 C12 112.0(3)
C13 C12 C11 114.8(3)
C15 C14 C11 114.4(3)

loop_
_geom_bond_atom_site_label_1
_geom_bond_atom_site_label_2
_geom_bond_distance
_geom_bond_publ_flag
S1 O2 1.4183(19) ?
S1 O3 1.4097(19) ?
S1 N3 1.678(2) ?
S1 N4 1.589(2) ?
O1 N2 1.413(3) ?
O1 C1 1.343(3) ?
O4 C8 1.205(3) ?
O5 C8 1.327(3) ?
O5 C9 1.458(3) ?
N1 C1 1.283(3) ?
N1 C2 1.373(3) ?
N2 C2 1.291(3) ?
N3 C3 1.476(3) ?
N3 C4 1.344(3) ?
N4 C6 1.313(3) ?
C1 C11 1.492(4) ?
C2 C3 1.494(3) ?
C4 C5 1.361(3) ?
C5 C6 1.425(3) ?
C5 C8 1.487(3) ?
C6 C7 1.497(3) ?
C9 C10 1.439(5) ?
C11 C12 1.539(4) ?
C11 C14 1.518(4) ?
C12 C13 1.504(5) ?
C14 C15 1.503(5) ?
C3 H3A 0.9700 no
C3 H3B 0.9700 no
C4 H4 0.9300 no
C7 H7A 0.9600 no
C7 H7B 0.9600 no
C7 H7C 0.9600 no
C9 H9A 0.9700 no
C9 H9B 0.9700 no
C10 H10A 0.9600 no
C10 H10B 0.9600 no
C10 H10C 0.9600 no
C11 H11 0.9800 no
C12 H12A 0.9700 no
C12 H12B 0.9700 no
C13 H13A 0.9600 no
C13 H13B 0.9600 no
C13 H13C 0.9600 no
C14 H14A 0.9700 no
C14 H14B 0.9700 no
C15 H15A 0.9600 no
C15 H15B 0.9600 no
C15 H15C 0.9600 no

loop_
_geom_hbond_atom_site_label_D
_geom_hbond_atom_site_label_H
_geom_hbond_atom_site_label_A
_geom_hbond_site_symmetry_A
_geom_hbond_distance_DH
_geom_hbond_distance_HA
_geom_hbond_distance_DA
_geom_hbond_angle_DHA
C4 H4 N2 8_765 0.93 2.54 3.431(3) 161

loop_
_geom_torsion_atom_site_label_1
_geom_torsion_atom_site_label_2
_geom_torsion_atom_site_label_3
_geom_torsion_atom_site_label_4
_geom_torsion
S1 N3 C3 C2 -71.7(2)
S1 N3 C4 C5 -14.3(3)
S1 N4 C6 C5 13.9(3)
S1 N4 C6 C7 -171.32(19)
O1 N2 C2 N1 0.2(3)
O1 N2 C2 C3 -177.1(2)
O1 C1 C11 C12 -66.6(3)
O1 C1 C11 C14 57.8(3)
O2 S1 N3 C3 78.61(19)
O2 S1 N3 C4 -85.95(19)
O2 S1 N4 C6 83.5(2)
O3 S1 N3 C3 -47.1(2)
O3 S1 N3 C4 148.37(19)
O3 S1 N4 C6 -145.3(2)
N1 C1 C11 C12 110.4(3)
N1 C1 C11 C14 -125.2(3)
N1 C2 C3 N3 -50.0(3)
N2 O1 C1 N1 -1.3(3)
N2 O1 C1 C11 176.3(2)
N2 C2 C3 N3 127.1(2)
N3 S1 N4 C6 -31.1(2)
N3 C4 C5 C6 -8.5(4)
N3 C4 C5 C8 178.1(2)
N4 S1 N3 C3 -164.45(17)
N4 S1 N3 C4 31.0(2)
C1 O1 N2 C2 0.6(3)
C1 N1 C2 N2 -0.9(3)
C1 N1 C2 C3 176.3(2)
C1 C11 C12 C13 -62.4(3)
C1 C11 C14 C15 61.6(4)
C2 N1 C1 O1 1.4(3)
C2 N1 C1 C11 -175.8(3)
C3 N3 C4 C5 -178.3(2)
C4 N3 C3 C2 92.4(3)
C4 C5 C6 N4 9.6(4)
C4 C5 C6 C7 -164.7(2)
C4 C5 C8 O4 23.7(4)
C4 C5 C8 O5 -152.6(2)
C6 C5 C8 O4 -149.2(3)
C6 C5 C8 O5 34.4(3)
C8 O5 C9 C10 -166.0(3)
C8 C5 C6 N4 -177.8(2)
C8 C5 C6 C7 7.9(4)
C9 O5 C8 O4 2.1(4)
C9 O5 C8 C5 178.4(2)
C12 C11 C14 C15 -175.5(3)
C14 C11 C12 C13 173.4(3)

_cod_database_fobs_code 2243233
